data_4135119
loop_
_publ_author_name
'Kwon, Yubin M.'
'Lee, Yuri'
'Evenson, Garrett E.'
'Jackson, Timothy A.'
'Wang, Dong'

_publ_section_title
;
 Crystal Structure and C-H Bond Cleaving Reactivity of a Mononuclear
 Co<sup>IV</sup>-dinitrate Complex.
;
_journal_name_full 'Journal of the American Chemical Society'
_journal_paper_doi 10.1021/jacs.0c04368
_journal_year 2020
_chemical_formula_moiety 'C27 H33 Co N5 O6'
_chemical_formula_sum 'C27 H33 Co N5 O6'
_chemical_formula_weight 582.51
_space_group_crystal_system monoclinic
_space_group_IT_number 14
_space_group_name_Hall '-P 2yn'
_space_group_name_H-M_alt 'P 1 21/n 1'
_atom_sites_solution_hydrogens geom
_atom_sites_solution_primary dual
_audit_creation_date 2019-10-20
_audit_creation_method
;
Olex2 1.2
(compiled 2018.05.29 svn.r3508 for OlexSys, GUI svn.r5506)
;
_cell_angle_alpha 90
_cell_angle_beta 99.346(2)
_cell_angle_gamma 90
_cell_formula_units_Z 4
_cell_length_a 7.9985(5)
_cell_length_b 19.2252(11)
_cell_length_c 17.3541(9)
_cell_measurement_reflns_used 9062
_cell_measurement_temperature 100
_cell_measurement_theta_max 25.028
_cell_measurement_theta_min 2.604
_cell_volume 2633.2(3)
_computing_cell_refinement 'SAINT V8.38A (BRUKER, 2016)'
_computing_data_collection 'APEX3 (Bruker-AXS, 2016)'
_computing_data_reduction 'SAINT V8.38A (BRUKER, 2016)'
_computing_molecular_graphics 'Olex2 (Dolomanov et al., 2009)'
_computing_publication_material 'Olex2 (Dolomanov et al., 2009)'
_computing_structure_refinement 'ShelXL (Sheldrick, 2015)'
_computing_structure_solution 'ShelXT (Sheldrick, 2015)'
_diffrn_ambient_temperature 100
_diffrn_detector 'Bruker Photon-100 area detector'
_diffrn_detector_area_resol_mean 10.5
_diffrn_detector_type 'CMOS area detector'
_diffrn_measured_fraction_theta_full 0.998
_diffrn_measured_fraction_theta_max 0.998
_diffrn_measurement_device 'Fixed Chi Three-Circle Diffractometer'
_diffrn_measurement_device_type 'Bruker D8 VENTURE Duo'
_diffrn_measurement_method '\w and \f scans'
_diffrn_radiation_monochromator 'TRIUMPH graphite'
_diffrn_radiation_probe x-ray
_diffrn_radiation_type MoK\a
_diffrn_radiation_wavelength 0.71073
_diffrn_reflns_av_R_equivalents 0.0969
_diffrn_reflns_av_unetI/netI 0.0514
_diffrn_reflns_Laue_measured_fraction_full 0.998
_diffrn_reflns_Laue_measured_fraction_max 0.998
_diffrn_reflns_limit_h_max 9
_diffrn_reflns_limit_h_min -8
_diffrn_reflns_limit_k_max 22
_diffrn_reflns_limit_k_min -22
_diffrn_reflns_limit_l_max 20
_diffrn_reflns_limit_l_min -20
_diffrn_reflns_number 36303
_diffrn_reflns_point_group_measured_fraction_full 0.998
_diffrn_reflns_point_group_measured_fraction_max 0.998
_diffrn_reflns_theta_full 25.077
_diffrn_reflns_theta_max 25.077
_diffrn_reflns_theta_min 2.604
_diffrn_source 'sealed tube'
_diffrn_source_type fine-focus
_diffrn_standards_number 0
_exptl_absorpt_coefficient_mu 0.704
_exptl_absorpt_correction_T_max 0.7452
_exptl_absorpt_correction_T_min 0.6218
_exptl_absorpt_correction_type multi-scan
_exptl_absorpt_process_details
'SADABS-2016/2 (Bruker,2016/2) was used for absorption correction. wR2(int) was 0.0778 before and 0.0657 after correction. The Ratio of minimum to maximum transmission is 0.8344. The \l/2 correction factor is Not present.'
_exptl_crystal_colour green
_exptl_crystal_density_diffrn 1.469
_exptl_crystal_description plate
_exptl_crystal_F_000 1220
_exptl_crystal_size_max 0.55
_exptl_crystal_size_mid 0.08
_exptl_crystal_size_min 0.01
_refine_diff_density_max 0.455
_refine_diff_density_min -0.341
_refine_diff_density_rms 0.068
_refine_ls_extinction_method none
_refine_ls_goodness_of_fit_ref 1.043
_refine_ls_hydrogen_treatment constr
_refine_ls_matrix_type full
_refine_ls_number_parameters 360
_refine_ls_number_reflns 4668
_refine_ls_number_restraints 0
_refine_ls_restrained_S_all 1.043
_refine_ls_R_factor_all 0.0654
_refine_ls_R_factor_gt 0.0422
_refine_ls_shift/su_max 0.000
_refine_ls_shift/su_mean 0.000
_refine_ls_structure_factor_coef Fsqd
_refine_ls_weighting_details 'w=1/[\s^2^(Fo^2^)+(0.0316P)^2^+2.5713P] where P=(Fo^2^+2Fc^2^)/3'
_refine_ls_weighting_scheme calc
_refine_ls_wR_factor_gt 0.0798
_refine_ls_wR_factor_ref 0.0862
_reflns_Friedel_coverage 0.000
_reflns_number_gt 3603
_reflns_number_total 4668
_reflns_threshold_expression 'I > 2\s(I)'
_cod_data_source_file ja0c04368_si_003.cif
_cod_data_source_block umt_dw64
_cod_depositor_comments
;
The following automatic conversions were performed:

data item '_diffrn_radiation_probe' value 'X-ray' was changed to
'x-ray' in accordance with the
/home/data/users/saulius/crontab/automatic-downloads/rss-feeds/ACS/lib/dictionaries/cif_core.dic
dictionary named 'cif_core.dic' version 2.4.2 last updated on
2011-04-26.

Automatic conversion script
Id: cif_fix_values 7556 2019-12-06 15:28:31Z antanas 
;
_cod_database_code 4135119
_shelx_shelxl_version_number 2018/3
_shelx_space_group_comment
;
The symmetry employed for this shelxl refinement is uniquely defined
by the following loop, which should always be used as a source of
symmetry information in preference to the above space-group names.
They are only intended as comments.
;
_shelx_estimated_absorpt_t_max 0.993
_shelx_estimated_absorpt_t_min 0.698
_olex2_refinement_description
;
1. Fixed Uiso
 At 1.2 times of:
  All C(H) groups
 At 1.5 times of:
  All C(H,H,H) groups
2.a Aromatic/amide H refined with riding coordinates:
 C2(H2), C3(H3), C4(H4), C11(H11), C12(H12), C13(H13), C22(H22), C23(H23),
 C24(H24)
2.b Idealised Me refined as rotating group:
 C7(H7A,H7B,H7C), C8(H8A,H8B,H8C), C15(H15A,H15B,H15C), C16(H16A,H16B,H16C),
 C18(H18A,H18B,H18C), C19(H19A,H19B,H19C), C26(H26A,H26B,H26C), C27(H27A,H27B,
 H27C)
;
_olex2_submission_special_instructions 'No special instructions were received'

loop_
_space_group_symop_operation_xyz
'x, y, z'
'-x+1/2, y+1/2, -z+1/2'
'-x, -y, -z'
'x-1/2, -y-1/2, z-1/2'

loop_
_atom_site_label
_atom_site_type_symbol
_atom_site_fract_x
_atom_site_fract_y
_atom_site_fract_z
_atom_site_U_iso_or_equiv
_atom_site_adp_type
_atom_site_occupancy
_atom_site_site_symmetry_order
_atom_site_calc_flag
_atom_site_refinement_flags_posn
_atom_site_refinement_flags_adp
_atom_site_refinement_flags_occupancy
_atom_site_disorder_assembly
_atom_site_disorder_group
Co1 Co 0.46858(4) 0.32829(2) 0.23017(2) 0.00988(11) Uani 1 1 d . . . . .
O1 O 0.2636(2) 0.37475(10) 0.15735(11) 0.0170(4) Uani 1 1 d . . . . .
O2 O 0.1528(3) 0.43948(11) 0.06030(12) 0.0244(5) Uani 1 1 d . . . . .
O3 O 0.3388(3) 0.36151(12) 0.04229(12) 0.0291(5) Uani 1 1 d . . . . .
O4 O 0.3323(2) 0.34966(9) 0.30898(10) 0.0127(4) Uani 1 1 d . . . . .
O5 O 0.5384(2) 0.30371(10) 0.39166(11) 0.0188(5) Uani 1 1 d . . . . .
O6 O 0.3251(3) 0.35314(10) 0.43328(11) 0.0207(5) Uani 1 1 d . . . . .
N1 N 0.6060(3) 0.30751(11) 0.15625(12) 0.0112(5) Uani 1 1 d . . . . .
N2 N 0.6122(3) 0.40275(12) 0.25062(13) 0.0122(5) Uani 1 1 d . . . . .
N3 N 0.4159(3) 0.23562(11) 0.22160(13) 0.0120(5) Uani 1 1 d . . . . .
N4 N 0.2516(3) 0.39209(12) 0.08450(14) 0.0175(5) Uani 1 1 d . . . . .
N5 N 0.4016(3) 0.33472(12) 0.38073(13) 0.0141(5) Uani 1 1 d . . . . .
C1 C 0.7161(3) 0.35565(14) 0.13983(15) 0.0118(6) Uani 1 1 d . . . . .
C2 C 0.8142(4) 0.34234(14) 0.08314(16) 0.0156(6) Uani 1 1 d . . . . .
H2 H 0.892581 0.375977 0.070642 0.019 Uiso 1 1 calc R . . . .
C3 C 0.7962(4) 0.27896(15) 0.04476(16) 0.0172(6) Uani 1 1 d . . . . .
H3 H 0.862219 0.269206 0.005210 0.021 Uiso 1 1 calc R . . . .
C4 C 0.6828(3) 0.22954(15) 0.06348(16) 0.0158(6) Uani 1 1 d . . . . .
H4 H 0.670852 0.185909 0.037462 0.019 Uiso 1 1 calc R . . . .
C5 C 0.5879(3) 0.24529(14) 0.12074(15) 0.0124(6) Uani 1 1 d . . . . .
C6 C 0.7179(4) 0.42073(15) 0.18874(16) 0.0149(6) Uani 1 1 d . . . . .
C7 C 0.6228(4) 0.47997(15) 0.13942(18) 0.0210(7) Uani 1 1 d . . . . .
H7A H 0.508129 0.464394 0.117687 0.031 Uiso 1 1 calc GR . . . .
H7B H 0.683937 0.492216 0.096769 0.031 Uiso 1 1 calc GR . . . .
H7C H 0.616009 0.520785 0.172603 0.031 Uiso 1 1 calc GR . . . .
C8 C 0.8997(4) 0.44569(16) 0.21796(17) 0.0184(6) Uani 1 1 d . . . . .
H8A H 0.897332 0.484103 0.254882 0.028 Uiso 1 1 calc GR . . . .
H8B H 0.951071 0.461663 0.173531 0.028 Uiso 1 1 calc GR . . . .
H8C H 0.966623 0.407214 0.244088 0.028 Uiso 1 1 calc GR . . . .
C9 C 0.6485(3) 0.43796(14) 0.32397(16) 0.0126(6) Uani 1 1 d . . . . .
C10 C 0.5383(3) 0.49095(14) 0.34098(16) 0.0148(6) Uani 1 1 d . . . . .
C11 C 0.5818(4) 0.52680(15) 0.41130(17) 0.0198(7) Uani 1 1 d . . . . .
H11 H 0.512440 0.564117 0.423194 0.024 Uiso 1 1 calc R . . . .
C12 C 0.7247(4) 0.50888(15) 0.46414(17) 0.0211(7) Uani 1 1 d . . . . .
H12 H 0.753575 0.534293 0.511373 0.025 Uiso 1 1 calc R . . . .
C13 C 0.8246(4) 0.45404(15) 0.44788(16) 0.0185(7) Uani 1 1 d . . . . .
H13 H 0.920770 0.441511 0.484956 0.022 Uiso 1 1 calc R . . . .
C14 C 0.7885(3) 0.41687(15) 0.37899(16) 0.0154(6) Uani 1 1 d . . . . .
C15 C 0.3753(4) 0.50873(15) 0.28842(18) 0.0216(7) Uani 1 1 d . . . . .
H15A H 0.366910 0.481919 0.239914 0.032 Uiso 1 1 calc GR . . . .
H15B H 0.373508 0.558542 0.276317 0.032 Uiso 1 1 calc GR . . . .
H15C H 0.279384 0.497315 0.314779 0.032 Uiso 1 1 calc GR . . . .
C16 C 0.8904(4) 0.35263(15) 0.36849(17) 0.0191(7) Uani 1 1 d . . . . .
H16A H 0.877186 0.318764 0.409272 0.029 Uiso 1 1 calc GR . . . .
H16B H 1.010211 0.365135 0.372271 0.029 Uiso 1 1 calc GR . . . .
H16C H 0.849995 0.332232 0.317080 0.029 Uiso 1 1 calc GR . . . .
C17 C 0.4609(3) 0.19862(14) 0.15099(16) 0.0128(6) Uani 1 1 d . . . . .
C18 C 0.2967(4) 0.19475(16) 0.09028(17) 0.0206(7) Uani 1 1 d . . . . .
H18A H 0.214517 0.164561 0.110097 0.031 Uiso 1 1 calc GR . . . .
H18B H 0.322703 0.175730 0.041188 0.031 Uiso 1 1 calc GR . . . .
H18C H 0.248746 0.241498 0.081085 0.031 Uiso 1 1 calc GR . . . .
C19 C 0.5320(4) 0.12508(15) 0.16579(17) 0.0194(7) Uani 1 1 d . . . . .
H19A H 0.644005 0.127479 0.198397 0.029 Uiso 1 1 calc GR . . . .
H19B H 0.541897 0.102983 0.115847 0.029 Uiso 1 1 calc GR . . . .
H19C H 0.455565 0.097673 0.192618 0.029 Uiso 1 1 calc GR . . . .
C20 C 0.3537(3) 0.19508(13) 0.28008(16) 0.0115(6) Uani 1 1 d . . . . .
C21 C 0.1791(3) 0.19561(14) 0.28283(16) 0.0140(6) Uani 1 1 d . . . . .
C22 C 0.1216(4) 0.15482(15) 0.33960(17) 0.0206(7) Uani 1 1 d . . . . .
H22 H 0.004188 0.154919 0.342910 0.025 Uiso 1 1 calc R . . . .
C23 C 0.2293(4) 0.11454(15) 0.39084(17) 0.0220(7) Uani 1 1 d . . . . .
H23 H 0.185549 0.085500 0.427140 0.026 Uiso 1 1 calc R . . . .
C24 C 0.4011(4) 0.11632(15) 0.38949(16) 0.0197(7) Uani 1 1 d . . . . .
H24 H 0.475298 0.088782 0.425495 0.024 Uiso 1 1 calc R . . . .
C25 C 0.4674(4) 0.15793(14) 0.33605(16) 0.0143(6) Uani 1 1 d . . . . .
C26 C 0.0539(4) 0.23531(16) 0.22529(17) 0.0189(7) Uani 1 1 d . . . . .
H26A H 0.105641 0.278857 0.211598 0.028 Uiso 1 1 calc GR . . . .
H26B H -0.046855 0.245732 0.248635 0.028 Uiso 1 1 calc GR . . . .
H26C H 0.021405 0.207224 0.178111 0.028 Uiso 1 1 calc GR . . . .
C27 C 0.6570(4) 0.16445(16) 0.34357(17) 0.0206(7) Uani 1 1 d . . . . .
H27A H 0.705206 0.119579 0.331737 0.031 Uiso 1 1 calc GR . . . .
H27B H 0.704345 0.178328 0.397001 0.031 Uiso 1 1 calc GR . . . .
H27C H 0.684890 0.199671 0.306851 0.031 Uiso 1 1 calc GR . . . .

loop_
_atom_site_aniso_label
_atom_site_aniso_U_11
_atom_site_aniso_U_22
_atom_site_aniso_U_33
_atom_site_aniso_U_23
_atom_site_aniso_U_13
_atom_site_aniso_U_12
Co1 0.00825(18) 0.01141(19) 0.01028(18) -0.00126(16) 0.00238(14) 0.00014(16)
O1 0.0140(10) 0.0243(11) 0.0115(10) 0.0054(8) -0.0014(8) 0.0030(9)
O2 0.0220(12) 0.0221(12) 0.0263(12) 0.0081(10) -0.0046(10) 0.0026(10)
O3 0.0320(13) 0.0396(13) 0.0150(11) -0.0026(10) 0.0018(10) 0.0115(11)
O4 0.0136(10) 0.0167(10) 0.0079(9) -0.0005(8) 0.0019(8) 0.0010(8)
O5 0.0137(10) 0.0200(11) 0.0213(11) 0.0006(9) -0.0010(9) 0.0029(9)
O6 0.0251(11) 0.0258(11) 0.0148(10) -0.0033(9) 0.0140(9) -0.0009(9)
N1 0.0107(12) 0.0136(12) 0.0087(11) 0.0001(9) 0.0000(10) 0.0000(9)
N2 0.0099(12) 0.0159(12) 0.0110(11) -0.0002(10) 0.0027(10) 0.0029(10)
N3 0.0103(11) 0.0150(12) 0.0108(11) -0.0022(10) 0.0024(10) -0.0013(9)
N4 0.0134(12) 0.0200(14) 0.0177(13) -0.0002(11) -0.0019(11) -0.0043(11)
N5 0.0165(13) 0.0106(12) 0.0159(12) -0.0009(10) 0.0045(10) -0.0031(10)
C1 0.0125(14) 0.0127(14) 0.0095(13) 0.0011(11) -0.0005(11) -0.0002(12)
C2 0.0154(14) 0.0183(16) 0.0142(14) 0.0007(12) 0.0055(12) -0.0015(12)
C3 0.0169(15) 0.0232(16) 0.0126(14) 0.0006(12) 0.0056(12) -0.0005(13)
C4 0.0156(15) 0.0181(15) 0.0141(14) -0.0029(12) 0.0033(13) 0.0023(12)
C5 0.0100(13) 0.0154(15) 0.0115(14) -0.0018(12) 0.0004(12) 0.0021(11)
C6 0.0138(14) 0.0182(15) 0.0134(14) -0.0015(12) 0.0044(12) -0.0021(12)
C7 0.0207(16) 0.0165(16) 0.0258(17) 0.0029(13) 0.0041(14) -0.0006(13)
C8 0.0155(15) 0.0232(16) 0.0176(15) -0.0043(13) 0.0062(13) -0.0058(13)
C9 0.0117(14) 0.0130(15) 0.0138(14) -0.0024(12) 0.0042(12) -0.0022(11)
C10 0.0151(15) 0.0124(14) 0.0184(15) -0.0001(12) 0.0076(13) -0.0039(12)
C11 0.0237(17) 0.0176(16) 0.0207(16) -0.0040(13) 0.0113(14) -0.0060(13)
C12 0.0285(17) 0.0208(17) 0.0156(15) -0.0058(13) 0.0085(14) -0.0124(14)
C13 0.0191(15) 0.0219(16) 0.0132(15) 0.0022(13) -0.0017(13) -0.0102(13)
C14 0.0143(15) 0.0163(15) 0.0166(15) -0.0002(12) 0.0059(13) -0.0047(12)
C15 0.0226(17) 0.0158(16) 0.0274(17) 0.0008(13) 0.0072(14) 0.0081(13)
C16 0.0136(15) 0.0237(17) 0.0191(15) -0.0011(13) 0.0000(13) 0.0017(12)
C17 0.0123(14) 0.0147(14) 0.0122(14) -0.0051(11) 0.0046(12) -0.0024(12)
C18 0.0194(16) 0.0236(17) 0.0190(16) -0.0076(13) 0.0034(13) -0.0045(13)
C19 0.0249(17) 0.0156(16) 0.0198(15) -0.0038(12) 0.0098(14) 0.0008(13)
C20 0.0142(14) 0.0076(13) 0.0135(14) -0.0037(11) 0.0048(12) -0.0031(11)
C21 0.0137(14) 0.0145(14) 0.0144(14) -0.0070(11) 0.0041(12) -0.0026(11)
C22 0.0178(15) 0.0215(17) 0.0239(16) -0.0082(13) 0.0076(13) -0.0093(13)
C23 0.0323(19) 0.0211(16) 0.0137(15) -0.0041(13) 0.0068(14) -0.0123(14)
C24 0.0302(18) 0.0161(15) 0.0113(14) -0.0014(12) -0.0010(13) 0.0006(13)
C25 0.0177(15) 0.0106(15) 0.0149(14) -0.0047(11) 0.0035(12) 0.0020(12)
C26 0.0108(14) 0.0241(17) 0.0219(16) -0.0046(13) 0.0027(13) 0.0031(13)
C27 0.0190(15) 0.0211(16) 0.0204(15) -0.0004(13) -0.0006(13) 0.0053(13)

loop_
_atom_type_symbol
_atom_type_description
_atom_type_scat_dispersion_real
_atom_type_scat_dispersion_imag
_atom_type_scat_source
C C 0.0033 0.0016 'International Tables Vol C Tables 4.2.6.8 and 6.1.1.4'
H H 0.0000 0.0000 'International Tables Vol C Tables 4.2.6.8 and 6.1.1.4'
Co Co 0.3494 0.9721 'International Tables Vol C Tables 4.2.6.8 and 6.1.1.4'
N N 0.0061 0.0033 'International Tables Vol C Tables 4.2.6.8 and 6.1.1.4'
O O 0.0106 0.0060 'International Tables Vol C Tables 4.2.6.8 and 6.1.1.4'

loop_
_geom_angle_atom_site_label_1
_geom_angle_atom_site_label_2
_geom_angle_atom_site_label_3
_geom_angle
_geom_angle_site_symmetry_1
_geom_angle_site_symmetry_3
_geom_angle_publ_flag
O4 Co1 O1 81.96(7) . . ?
N1 Co1 O1 99.61(9) . . ?
N1 Co1 O4 178.31(9) . . ?
N2 Co1 O1 100.82(9) . . ?
N2 Co1 O4 96.03(9) . . ?
N2 Co1 N1 83.08(10) . . ?
N3 Co1 O1 102.60(9) . . ?
N3 Co1 O4 96.66(9) . . ?
N3 Co1 N1 83.63(10) . . ?
N3 Co1 N2 154.67(10) . . ?
N4 O1 Co1 128.58(17) . . ?
N5 O4 Co1 115.30(15) . . ?
C1 N1 Co1 118.68(18) . . ?
C1 N1 C5 122.9(2) . . ?
C5 N1 Co1 118.38(18) . . ?
C6 N2 Co1 116.51(17) . . ?
C9 N2 Co1 124.90(18) . . ?
C9 N2 C6 117.9(2) . . ?
C17 N3 Co1 116.24(16) . . ?
C20 N3 Co1 125.02(17) . . ?
C20 N3 C17 118.4(2) . . ?
O2 N4 O1 117.7(2) . . ?
O2 N4 O3 122.7(2) . . ?
O3 N4 O1 119.7(2) . . ?
O5 N5 O4 118.7(2) . . ?
O6 N5 O4 117.2(2) . . ?
O6 N5 O5 124.1(2) . . ?
N1 C1 C2 119.6(2) . . ?
N1 C1 C6 113.5(2) . . ?
C2 C1 C6 126.9(2) . . ?
C1 C2 C3 118.7(3) . . ?
C2 C3 C4 120.7(3) . . ?
C5 C4 C3 118.4(3) . . ?
N1 C5 C4 119.7(3) . . ?
N1 C5 C17 113.5(2) . . ?
C4 C5 C17 126.8(2) . . ?
N2 C6 C7 106.2(2) . . ?
N2 C6 C8 116.5(2) . . ?
C1 C6 N2 104.7(2) . . ?
C1 C6 C7 109.9(2) . . ?
C1 C6 C8 111.5(2) . . ?
C8 C6 C7 107.8(2) . . ?
C10 C9 N2 119.0(2) . . ?
C14 C9 N2 119.4(2) . . ?
C14 C9 C10 121.4(2) . . ?
C9 C10 C15 123.2(2) . . ?
C11 C10 C9 117.7(3) . . ?
C11 C10 C15 119.1(3) . . ?
C12 C11 C10 121.1(3) . . ?
C13 C12 C11 119.8(3) . . ?
C12 C13 C14 121.7(3) . . ?
C9 C14 C16 122.7(2) . . ?
C13 C14 C9 118.0(3) . . ?
C13 C14 C16 119.1(3) . . ?
N3 C17 C5 105.3(2) . . ?
N3 C17 C18 106.7(2) . . ?
N3 C17 C19 115.5(2) . . ?
C5 C17 C18 109.6(2) . . ?
C5 C17 C19 110.8(2) . . ?
C19 C17 C18 108.7(2) . . ?
C21 C20 N3 118.8(2) . . ?
C21 C20 C25 120.9(2) . . ?
C25 C20 N3 120.3(2) . . ?
C20 C21 C26 122.7(3) . . ?
C22 C21 C20 117.6(3) . . ?
C22 C21 C26 119.6(3) . . ?
C23 C22 C21 122.1(3) . . ?
C22 C23 C24 119.8(3) . . ?
C23 C24 C25 120.9(3) . . ?
C20 C25 C27 123.0(2) . . ?
C24 C25 C20 118.4(3) . . ?
C24 C25 C27 118.5(3) . . ?

loop_
_geom_bond_atom_site_label_1
_geom_bond_atom_site_label_2
_geom_bond_distance
_geom_bond_site_symmetry_2
_geom_bond_publ_flag
Co1 O1 2.1000(18) . ?
Co1 O4 1.9265(18) . ?
Co1 N1 1.863(2) . ?
Co1 N2 1.834(2) . ?
Co1 N3 1.831(2) . ?
O1 N4 1.296(3) . ?
O2 N4 1.234(3) . ?
O3 N4 1.239(3) . ?
O4 N5 1.310(3) . ?
O5 N5 1.233(3) . ?
O6 N5 1.230(3) . ?
N1 C1 1.340(3) . ?
N1 C5 1.342(3) . ?
N2 C6 1.511(3) . ?
N2 C9 1.429(3) . ?
N3 C17 1.510(3) . ?
N3 C20 1.431(3) . ?
C1 C2 1.378(4) . ?
C1 C6 1.511(4) . ?
C2 C3 1.385(4) . ?
C3 C4 1.388(4) . ?
C4 C5 1.379(4) . ?
C5 C17 1.512(4) . ?
C6 C7 1.548(4) . ?
C6 C8 1.537(4) . ?
C9 C10 1.409(4) . ?
C9 C14 1.408(4) . ?
C10 C11 1.395(4) . ?
C10 C15 1.504(4) . ?
C11 C12 1.387(4) . ?
C12 C13 1.380(4) . ?
C13 C14 1.383(4) . ?
C14 C16 1.507(4) . ?
C17 C18 1.547(4) . ?
C17 C19 1.530(4) . ?
C20 C21 1.405(4) . ?
C20 C25 1.412(4) . ?
C21 C22 1.394(4) . ?
C21 C26 1.502(4) . ?
C22 C23 1.373(4) . ?
C23 C24 1.379(4) . ?
C24 C25 1.393(4) . ?
C25 C27 1.506(4) . ?
